data_7034147
loop_
_publ_author_name
'Song, Li-Cheng'
'Cao, Meng'
'Wang, Yong-Xiang'

_publ_section_title
;
 Novel reactions of homodinuclear Ni2 complexes [Ni(RNPyS4)]2 with
 Fe3(CO)12 to give heterotrinuclear NiFe2 and mononuclear Fe complexes
 relevant to [NiFe]- and [Fe]-hydrogenases.
;
_journal_issue 15
_journal_name_full 'Dalton transactions (Cambridge, England : 2003)'
_journal_page_first 6797
_journal_page_last 6808
_journal_paper_doi 10.1039/c5dt00067j
_journal_volume 44
_journal_year 2015
_chemical_formula_sum 'C26 H19 Cl2 Fe2 N Ni O6 S4'
_chemical_formula_weight 810.97
_chemical_name_systematic
; 
 ? 
;
_space_group_IT_number 7
_symmetry_cell_setting monoclinic
_symmetry_space_group_name_Hall 'P -2yc'
_symmetry_space_group_name_H-M 'P 1 c 1'
_atom_sites_solution_hydrogens geom
_atom_sites_solution_primary direct
_atom_sites_solution_secondary difmap
_audit_creation_method SHELXL-97
_audit_update_record
;
2015-01-06 deposited with the CCDC.
2015-02-23 downloaded from the CCDC.
;
_cell_angle_alpha 90.00
_cell_angle_beta 99.674(6)
_cell_angle_gamma 90.00
_cell_formula_units_Z 2
_cell_length_a 10.806(4)
_cell_length_b 9.836(4)
_cell_length_c 14.282(5)
_cell_measurement_reflns_used 5740
_cell_measurement_temperature 113(2)
_cell_measurement_theta_max 27.8
_cell_measurement_theta_min 2.1
_cell_volume 1496.4(10)
_computing_cell_refinement CrystalClear
_computing_data_collection CrystalClear
_computing_data_reduction CrystalClear
_computing_molecular_graphics 'Bruker SHELXTL'
_computing_publication_material 'CrystalStructure 3.8'
_computing_structure_refinement 'SHELXL-97 (Sheldrick, 1997)'
_computing_structure_solution 'SHELXS-97 (Sheldrick, 1990)'
_diffrn_ambient_temperature 113(2)
_diffrn_detector_area_resol_mean 14.22
_diffrn_measured_fraction_theta_full 0.995
_diffrn_measured_fraction_theta_max 0.995
_diffrn_measurement_device_type 'Rigaku Saturn724 CCD'
_diffrn_measurement_method '\w and \f scans'
_diffrn_radiation_monochromator multilayer
_diffrn_radiation_source 'rotating anode'
_diffrn_radiation_type MoK\a
_diffrn_radiation_wavelength 0.71073
_diffrn_reflns_av_R_equivalents 0.0362
_diffrn_reflns_av_sigmaI/netI 0.0621
_diffrn_reflns_limit_h_max 14
_diffrn_reflns_limit_h_min -14
_diffrn_reflns_limit_k_max 12
_diffrn_reflns_limit_k_min -12
_diffrn_reflns_limit_l_max 18
_diffrn_reflns_limit_l_min -17
_diffrn_reflns_number 18577
_diffrn_reflns_theta_full 27.81
_diffrn_reflns_theta_max 27.81
_diffrn_reflns_theta_min 2.07
_diffrn_standards_decay_% 0
_diffrn_standards_interval_count 0
_diffrn_standards_interval_time 0
_diffrn_standards_number 0
_exptl_absorpt_coefficient_mu 2.080
_exptl_absorpt_correction_T_max 0.7885
_exptl_absorpt_correction_T_min 0.6812
_exptl_absorpt_correction_type multi-scan
_exptl_absorpt_process_details CrystalClear
_exptl_crystal_colour red
_exptl_crystal_density_diffrn 1.800
_exptl_crystal_density_method 'not measured'
_exptl_crystal_description Prism
_exptl_crystal_F_000 816
_exptl_crystal_size_max 0.20
_exptl_crystal_size_mid 0.18
_exptl_crystal_size_min 0.12
_refine_diff_density_max 0.341
_refine_diff_density_min -0.433
_refine_diff_density_rms 0.074
_refine_ls_abs_structure_details 'Flack H D (1983), Acta Cryst. A39, 876-881'
_refine_ls_abs_structure_Flack -0.002(8)
_refine_ls_extinction_method none
_refine_ls_goodness_of_fit_ref 0.993
_refine_ls_hydrogen_treatment constr
_refine_ls_matrix_type full
_refine_ls_number_parameters 380
_refine_ls_number_reflns 6825
_refine_ls_number_restraints 2
_refine_ls_restrained_S_all 0.993
_refine_ls_R_factor_all 0.0256
_refine_ls_R_factor_gt 0.0227
_refine_ls_shift/su_max 0.001
_refine_ls_shift/su_mean 0.000
_refine_ls_structure_factor_coef Fsqd
_refine_ls_weighting_details 'calc w=1/[\s^2^(Fo^2^)+(0.0000P)^2^+0.0000P] where P=(Fo^2^+2Fc^2^)/3'
_refine_ls_weighting_scheme calc
_refine_ls_wR_factor_gt 0.0448
_refine_ls_wR_factor_ref 0.0451
_reflns_number_gt 6043
_reflns_number_total 6825
_reflns_threshold_expression >2sigma(I)
_cod_data_source_file c5dt00067j2.cif
_cod_data_source_block 2b
_cod_depositor_comments
;
The following automatic conversions were performed:

'_symmetry_cell_setting' value 'Monoclinic' changed to 'monoclinic'
according to
/usr/data/users/saulius/crontab/automatic-downloads/rss-feeds/RSC/lib/dictionaries/cif_core.dic
dictionary named 'cif_core.dic' version 2.4.2 from 2011-04-26.

'_exptl_absorpt_correction_type' value 'MULTI-SCAN' changed to
'multi-scan' according to
/usr/data/users/saulius/crontab/automatic-downloads/rss-feeds/RSC/lib/dictionaries/cif_core.dic
dictionary named 'cif_core.dic' version 2.4.2 from 2011-04-26.

'_refine_ls_hydrogen_treatment' value 'CONSTR' changed to 'constr'
according to
/usr/data/users/saulius/crontab/automatic-downloads/rss-feeds/RSC/lib/dictionaries/cif_core.dic
dictionary named 'cif_core.dic' version 2.4.2 from 2011-04-26.

Automatic conversion script
Id: cif_fix_values 3008 2015-01-20 13:52:24Z robertas 

 Adding full bibliography for 7034145--7034149.cif.
;
_cod_original_cell_volume 1496.5(10)
_cod_original_sg_symbol_H-M Pc
_cod_database_code 7034147

loop_
_symmetry_equiv_pos_as_xyz
'x, y, z'
'x, -y, z+1/2'

loop_
_atom_site_label
_atom_site_type_symbol
_atom_site_fract_x
_atom_site_fract_y
_atom_site_fract_z
_atom_site_U_iso_or_equiv
_atom_site_adp_type
_atom_site_occupancy
_atom_site_symmetry_multiplicity
_atom_site_calc_flag
_atom_site_refinement_flags
Fe1 Fe 0.28782(3) 0.67246(4) 0.48976(3) 0.01260(9) Uani 1 1 d .
Fe2 Fe 0.50831(4) 0.65621(4) 0.59340(3) 0.01404(10) Uani 1 1 d .
Ni1 Ni 0.37070(3) 0.85245(3) 0.60427(2) 0.01129(8) Uani 1 1 d .
S1 S 0.33591(6) 0.88514(7) 0.44875(5) 0.01261(15) Uani 1 1 d .
S2 S 0.08935(6) 0.74421(7) 0.49335(5) 0.01344(15) Uani 1 1 d .
S3 S 0.50923(6) 1.00978(7) 0.67330(5) 0.01324(15) Uani 1 1 d .
S4 S 0.41264(7) 0.70610(7) 0.72013(5) 0.01432(15) Uani 1 1 d .
O1 O 0.2171(2) 0.4986(2) 0.32234(14) 0.0266(5) Uani 1 1 d .
O2 O 0.26596(19) 0.4313(2) 0.60508(15) 0.0247(5) Uani 1 1 d .
O3 O 0.52266(19) 0.6382(2) 0.39089(14) 0.0236(5) Uani 1 1 d .
O4 O 0.59780(19) 0.3826(2) 0.65056(15) 0.0263(5) Uani 1 1 d .
O5 O 0.7555(2) 0.7838(2) 0.63206(18) 0.0335(6) Uani 1 1 d .
O6 O -0.02776(18) 1.2272(2) 0.73406(14) 0.0191(5) Uani 1 1 d .
N1 N 0.2340(2) 0.9633(2) 0.65174(15) 0.0115(5) Uani 1 1 d .
C1 C 0.2470(3) 0.5693(3) 0.3860(2) 0.0161(6) Uani 1 1 d .
C2 C 0.2799(3) 0.5283(3) 0.5631(2) 0.0171(6) Uani 1 1 d .
C3 C 0.4939(3) 0.6465(3) 0.4662(2) 0.0196(7) Uani 1 1 d .
C4 C 0.5637(3) 0.4896(3) 0.6258(2) 0.0178(6) Uani 1 1 d .
C5 C 0.6568(3) 0.7356(3) 0.6198(2) 0.0203(7) Uani 1 1 d .
C6 C 0.1903(2) 0.9758(3) 0.42975(18) 0.0119(6) Uani 1 1 d .
C7 C 0.1863(3) 1.1103(3) 0.3991(2) 0.0164(6) Uani 1 1 d .
H7 H 0.2604 1.1533 0.3863 0.020 Uiso 1 1 calc R
C8 C 0.0741(3) 1.1817(3) 0.3873(2) 0.0200(7) Uani 1 1 d .
H8 H 0.0721 1.2740 0.3675 0.024 Uiso 1 1 calc R
C9 C -0.0361(3) 1.1187(3) 0.4042(2) 0.0192(7) Uani 1 1 d .
H9 H -0.1129 1.1678 0.3954 0.023 Uiso 1 1 calc R
C10 C -0.0326(3) 0.9842(3) 0.43402(19) 0.0164(6) Uani 1 1 d .
H10 H -0.1072 0.9403 0.4447 0.020 Uiso 1 1 calc R
C11 C 0.0806(3) 0.9143(3) 0.44804(19) 0.0140(6) Uani 1 1 d .
C12 C 0.0795(3) 0.7767(3) 0.62033(19) 0.0139(6) Uani 1 1 d .
H12A H -0.0073 0.7586 0.6308 0.017 Uiso 1 1 calc R
H12B H 0.1360 0.7129 0.6606 0.017 Uiso 1 1 calc R
C13 C 0.1147(3) 0.9198(3) 0.65035(19) 0.0125(6) Uani 1 1 d .
C14 C 0.0214(3) 1.0034(3) 0.67695(19) 0.0141(6) Uani 1 1 d .
H14 H -0.0618 0.9705 0.6743 0.017 Uiso 1 1 calc R
C15 C 0.0529(3) 1.1357(3) 0.70745(19) 0.0150(6) Uani 1 1 d .
C16 C 0.1767(3) 1.1780(3) 0.71093(19) 0.0144(6) Uani 1 1 d .
H16 H 0.2013 1.2669 0.7326 0.017 Uiso 1 1 calc R
C17 C 0.2633(3) 1.0912(3) 0.68297(19) 0.0126(6) Uani 1 1 d .
C18 C 0.3951(2) 1.1427(3) 0.6829(2) 0.0160(6) Uani 1 1 d .
H18A H 0.4229 1.1942 0.7423 0.019 Uiso 1 1 calc R
H18B H 0.3936 1.2066 0.6291 0.019 Uiso 1 1 calc R
C19 C 0.5452(2) 0.9397(3) 0.79043(18) 0.0115(6) Uani 1 1 d .
C20 C 0.6120(2) 1.0179(3) 0.8629(2) 0.0172(7) Uani 1 1 d .
H20 H 0.6358 1.1082 0.8505 0.021 Uiso 1 1 calc R
C21 C 0.6438(3) 0.9633(3) 0.9536(2) 0.0196(7) Uani 1 1 d .
H21 H 0.6888 1.0163 1.0037 0.024 Uiso 1 1 calc R
C22 C 0.6092(3) 0.8307(3) 0.9705(2) 0.0206(7) Uani 1 1 d .
H22 H 0.6310 0.7934 1.0325 0.025 Uiso 1 1 calc R
C23 C 0.5436(3) 0.7523(3) 0.8987(2) 0.0182(7) Uani 1 1 d .
H23 H 0.5216 0.6615 0.9113 0.022 Uiso 1 1 calc R
C24 C 0.5094(2) 0.8063(3) 0.80682(19) 0.0129(6) Uani 1 1 d .
C25 C -0.1580(3) 1.1886(3) 0.7220(2) 0.0279(8) Uani 1 1 d .
H25A H -0.1680 1.1130 0.7648 0.042 Uiso 1 1 calc R
H25B H -0.1865 1.1602 0.6561 0.042 Uiso 1 1 calc R
H25C H -0.2082 1.2662 0.7368 0.042 Uiso 1 1 calc R
Cl1 Cl 0.90882(10) 0.44159(9) 0.54591(8) 0.0503(3) Uani 1 1 d .
Cl2 Cl 0.83730(12) 0.46286(11) 0.34024(8) 0.0669(4) Uani 1 1 d .
C26 C 0.8103(3) 0.5209(4) 0.4513(3) 0.0433(10) Uani 1 1 d .
H26A H 0.7217 0.5034 0.4570 0.052 Uiso 1 1 calc R
H26B H 0.8242 0.6204 0.4553 0.052 Uiso 1 1 calc R

loop_
_atom_site_aniso_label
_atom_site_aniso_U_11
_atom_site_aniso_U_22
_atom_site_aniso_U_33
_atom_site_aniso_U_23
_atom_site_aniso_U_13
_atom_site_aniso_U_12
Fe1 0.0125(2) 0.00978(19) 0.0151(2) -0.00003(17) 0.00107(17) 0.00100(16)
Fe2 0.0117(2) 0.0121(2) 0.0181(2) 0.00040(18) 0.00192(18) 0.00264(17)
Ni1 0.01001(19) 0.01052(18) 0.01311(18) 0.00037(16) 0.00130(15) 0.00023(15)
S1 0.0107(3) 0.0130(3) 0.0142(4) 0.0013(3) 0.0024(3) 0.0011(3)
S2 0.0119(4) 0.0112(3) 0.0172(4) -0.0015(3) 0.0022(3) -0.0013(3)
S3 0.0117(3) 0.0129(4) 0.0150(4) 0.0007(3) 0.0018(3) -0.0012(3)
S4 0.0147(4) 0.0122(4) 0.0157(4) 0.0018(3) 0.0015(3) -0.0009(3)
O1 0.0366(14) 0.0211(12) 0.0216(12) -0.0066(10) 0.0032(11) -0.0006(10)
O2 0.0264(13) 0.0182(12) 0.0294(13) 0.0088(10) 0.0040(10) -0.0025(10)
O3 0.0204(12) 0.0300(13) 0.0216(12) 0.0013(10) 0.0068(10) 0.0076(10)
O4 0.0251(13) 0.0167(12) 0.0344(14) 0.0023(10) -0.0025(11) 0.0066(10)
O5 0.0167(12) 0.0281(14) 0.0550(17) 0.0041(12) 0.0040(12) -0.0044(10)
O6 0.0130(11) 0.0201(12) 0.0247(12) -0.0037(9) 0.0045(9) 0.0046(9)
N1 0.0099(12) 0.0144(12) 0.0105(12) -0.0002(10) 0.0029(10) 0.0009(9)
C1 0.0148(15) 0.0161(16) 0.0181(16) 0.0052(13) 0.0044(13) 0.0039(12)
C2 0.0141(15) 0.0196(16) 0.0172(16) -0.0045(13) 0.0014(13) 0.0023(12)
C3 0.0187(17) 0.0110(15) 0.0279(18) 0.0020(13) -0.0001(14) 0.0062(12)
C4 0.0146(16) 0.0228(17) 0.0157(15) -0.0018(13) 0.0014(13) 0.0000(13)
C5 0.0195(17) 0.0168(16) 0.0246(18) 0.0035(13) 0.0035(14) 0.0037(13)
C6 0.0096(14) 0.0150(15) 0.0099(15) -0.0045(11) -0.0016(11) 0.0004(11)
C7 0.0154(16) 0.0175(16) 0.0153(15) 0.0003(12) -0.0001(13) -0.0019(12)
C8 0.0280(18) 0.0115(14) 0.0196(16) 0.0012(13) 0.0010(14) 0.0056(13)
C9 0.0174(16) 0.0201(17) 0.0191(17) -0.0007(13) 0.0002(13) 0.0077(13)
C10 0.0128(15) 0.0199(16) 0.0159(16) 0.0001(12) 0.0011(13) 0.0003(12)
C11 0.0182(16) 0.0135(15) 0.0099(14) -0.0011(11) 0.0014(12) 0.0021(12)
C12 0.0138(14) 0.0147(15) 0.0149(15) -0.0026(12) 0.0074(12) -0.0025(12)
C13 0.0139(15) 0.0157(15) 0.0081(14) 0.0036(11) 0.0024(12) -0.0001(11)
C14 0.0106(14) 0.0187(16) 0.0138(14) 0.0020(12) 0.0039(12) 0.0005(12)
C15 0.0170(16) 0.0178(15) 0.0110(15) 0.0035(12) 0.0047(13) 0.0047(12)
C16 0.0186(16) 0.0110(14) 0.0120(15) -0.0014(11) -0.0018(12) 0.0019(12)
C17 0.0144(15) 0.0128(15) 0.0099(14) 0.0012(12) 0.0002(12) 0.0001(12)
C18 0.0167(16) 0.0108(15) 0.0193(16) -0.0002(12) 0.0001(13) 0.0029(11)
C19 0.0112(14) 0.0162(15) 0.0079(14) 0.0013(11) 0.0039(11) 0.0005(11)
C20 0.0090(14) 0.0223(16) 0.0210(17) -0.0034(13) 0.0043(13) -0.0008(12)
C21 0.0135(16) 0.0288(18) 0.0156(16) -0.0053(14) -0.0002(13) 0.0015(13)
C22 0.0194(16) 0.0268(18) 0.0142(16) 0.0050(13) -0.0007(13) 0.0051(13)
C23 0.0190(16) 0.0186(16) 0.0164(16) 0.0063(13) 0.0009(13) 0.0028(13)
C24 0.0098(14) 0.0151(15) 0.0138(15) -0.0023(12) 0.0021(12) 0.0007(11)
C25 0.0152(16) 0.031(2) 0.036(2) -0.0017(16) 0.0004(15) 0.0095(14)
Cl1 0.0563(7) 0.0352(5) 0.0592(7) 0.0081(5) 0.0091(5) -0.0023(5)
Cl2 0.0912(10) 0.0508(8) 0.0571(8) 0.0177(6) 0.0079(7) 0.0341(7)
C26 0.027(2) 0.032(2) 0.069(3) -0.005(2) 0.003(2) 0.0028(16)

loop_
_atom_type_symbol
_atom_type_description
_atom_type_scat_dispersion_real
_atom_type_scat_dispersion_imag
_atom_type_scat_source
C C 0.0033 0.0016 'International Tables Vol C Tables 4.2.6.8 and 6.1.1.4'
H H 0.0000 0.0000 'International Tables Vol C Tables 4.2.6.8 and 6.1.1.4'
N N 0.0061 0.0033 'International Tables Vol C Tables 4.2.6.8 and 6.1.1.4'
O O 0.0106 0.0060 'International Tables Vol C Tables 4.2.6.8 and 6.1.1.4'
S S 0.1246 0.1234 'International Tables Vol C Tables 4.2.6.8 and 6.1.1.4'
Cl Cl 0.1484 0.1585 'International Tables Vol C Tables 4.2.6.8 and 6.1.1.4'
Fe Fe 0.3463 0.8444 'International Tables Vol C Tables 4.2.6.8 and 6.1.1.4'
Ni Ni 0.3393 1.1124 'International Tables Vol C Tables 4.2.6.8 and 6.1.1.4'

loop_
_geom_angle_atom_site_label_1
_geom_angle_atom_site_label_2
_geom_angle_atom_site_label_3
_geom_angle
C2 Fe1 C1 90.33(13)
C2 Fe1 S1 158.54(10)
C1 Fe1 S1 110.28(10)
C2 Fe1 S2 95.49(10)
C1 Fe1 S2 95.32(9)
S1 Fe1 S2 88.70(3)
C2 Fe1 C3 98.08(12)
C1 Fe1 C3 85.80(12)
S1 Fe1 C3 78.22(8)
S2 Fe1 C3 166.37(8)
C2 Fe1 Ni1 103.29(10)
C1 Fe1 Ni1 164.84(9)
S1 Fe1 Ni1 55.56(3)
S2 Fe1 Ni1 90.06(3)
C3 Fe1 Ni1 85.70(8)
C2 Fe1 Fe2 75.19(10)
C1 Fe1 Fe2 120.90(9)
S1 Fe1 Fe2 88.61(3)
S2 Fe1 Fe2 142.12(3)
C3 Fe1 Fe2 42.56(8)
Ni1 Fe1 Fe2 58.009(19)
C5 Fe2 C4 95.63(13)
C5 Fe2 C3 99.21(14)
C4 Fe2 C3 100.46(13)
C5 Fe2 S4 104.57(10)
C4 Fe2 S4 99.77(10)
C3 Fe2 S4 146.90(10)
C5 Fe2 Ni1 100.17(10)
C4 Fe2 Ni1 152.63(10)
C3 Fe2 Ni1 98.91(9)
S4 Fe2 Ni1 54.67(2)
C5 Fe2 Fe1 144.05(10)
C4 Fe2 Fe1 116.26(9)
C3 Fe2 Fe1 60.75(10)
S4 Fe2 Fe1 86.80(4)
Ni1 Fe2 Fe1 58.62(2)
N1 Ni1 S4 99.79(7)
N1 Ni1 S1 104.20(6)
S4 Ni1 S1 146.65(3)
N1 Ni1 S3 87.29(7)
S4 Ni1 S3 94.76(4)
S1 Ni1 S3 109.06(3)
N1 Ni1 Fe2 156.90(6)
S4 Ni1 Fe2 58.60(3)
S1 Ni1 Fe2 93.05(2)
S3 Ni1 Fe2 101.65(4)
N1 Ni1 Fe1 113.58(7)
S4 Ni1 Fe1 92.02(4)
S1 Ni1 Fe1 57.24(3)
S3 Ni1 Fe1 156.61(3)
Fe2 Ni1 Fe1 63.37(3)
C6 S1 Ni1 102.79(9)
C6 S1 Fe1 105.44(10)
Ni1 S1 Fe1 67.20(2)
C11 S2 C12 100.56(12)
C11 S2 Fe1 105.98(10)
C12 S2 Fe1 106.54(9)
C19 S3 C18 104.48(13)
C19 S3 Ni1 99.67(10)
C18 S3 Ni1 96.74(10)
C24 S4 Ni1 100.67(10)
C24 S4 Fe2 112.30(10)
Ni1 S4 Fe2 66.72(3)
C15 O6 C25 117.0(2)
C17 N1 C13 117.9(2)
C17 N1 Ni1 117.57(18)
C13 N1 Ni1 124.49(19)
O1 C1 Fe1 176.2(3)
O2 C2 Fe1 174.1(3)
O3 C3 Fe2 160.0(3)
O3 C3 Fe1 123.3(2)
Fe2 C3 Fe1 76.69(11)
O4 C4 Fe2 176.9(3)
O5 C5 Fe2 175.8(3)
C7 C6 C11 119.3(3)
C7 C6 S1 120.1(2)
C11 C6 S1 120.6(2)
C8 C7 C6 120.0(3)
C8 C7 H7 120.0
C6 C7 H7 120.0
C7 C8 C9 120.5(3)
C7 C8 H8 119.8
C9 C8 H8 119.8
C10 C9 C8 119.6(3)
C10 C9 H9 120.2
C8 C9 H9 120.2
C11 C10 C9 119.6(3)
C11 C10 H10 120.2
C9 C10 H10 120.2
C10 C11 C6 120.9(3)
C10 C11 S2 120.4(2)
C6 C11 S2 118.6(2)
C13 C12 S2 112.71(19)
C13 C12 H12A 109.0
S2 C12 H12A 109.0
C13 C12 H12B 109.0
S2 C12 H12B 109.0
H12A C12 H12B 107.8
N1 C13 C14 122.4(3)
N1 C13 C12 119.6(2)
C14 C13 C12 117.9(2)
C15 C14 C13 118.9(3)
C15 C14 H14 120.6
C13 C14 H14 120.6
O6 C15 C16 116.9(3)
O6 C15 C14 125.0(3)
C16 C15 C14 118.1(3)
C17 C16 C15 120.0(3)
C17 C16 H16 120.0
C15 C16 H16 120.0
N1 C17 C16 122.7(3)
N1 C17 C18 118.7(2)
C16 C17 C18 118.6(2)
C17 C18 S3 114.19(19)
C17 C18 H18A 108.7
S3 C18 H18A 108.7
C17 C18 H18B 108.7
S3 C18 H18B 108.7
H18A C18 H18B 107.6
C20 C19 C24 121.2(3)
C20 C19 S3 119.1(2)
C24 C19 S3 119.6(2)
C19 C20 C21 119.7(3)
C19 C20 H20 120.1
C21 C20 H20 120.1
C22 C21 C20 119.5(3)
C22 C21 H21 120.2
C20 C21 H21 120.2
C23 C22 C21 121.0(3)
C23 C22 H22 119.5
C21 C22 H22 119.5
C22 C23 C24 120.3(3)
C22 C23 H23 119.8
C24 C23 H23 119.8
C19 C24 C23 118.3(2)
C19 C24 S4 123.4(2)
C23 C24 S4 118.2(2)
O6 C25 H25A 109.5
O6 C25 H25B 109.5
H25A C25 H25B 109.5
O6 C25 H25C 109.5
H25A C25 H25C 109.5
H25B C25 H25C 109.5
Cl2 C26 Cl1 112.30(19)
Cl2 C26 H26A 109.1
Cl1 C26 H26A 109.1
Cl2 C26 H26B 109.1
Cl1 C26 H26B 109.1
H26A C26 H26B 107.9

loop_
_geom_bond_atom_site_label_1
_geom_bond_atom_site_label_2
_geom_bond_distance
Fe1 C2 1.773(3)
Fe1 C1 1.789(3)
Fe1 S1 2.2565(11)
Fe1 S2 2.2666(11)
Fe1 C3 2.322(3)
Fe1 Ni1 2.4737(8)
Fe1 Fe2 2.5900(10)
Fe2 C5 1.767(3)
Fe2 C4 1.779(3)
Fe2 C3 1.800(3)
Fe2 S4 2.2835(11)
Fe2 Ni1 2.4574(8)
Ni1 N1 2.042(2)
Ni1 S4 2.1825(10)
Ni1 S1 2.2130(11)
Ni1 S3 2.2609(9)
S1 C6 1.789(3)
S2 C11 1.790(3)
S2 C12 1.862(3)
S3 C19 1.790(3)
S3 C18 1.818(3)
S4 C24 1.778(3)
O1 C1 1.147(3)
O2 C2 1.151(3)
O3 C3 1.171(3)
O4 C4 1.151(3)
O5 C5 1.154(3)
O6 C15 1.351(3)
O6 C25 1.440(3)
N1 C17 1.354(3)
N1 C13 1.355(3)
C6 C7 1.393(4)
C6 C11 1.394(4)
C7 C8 1.386(4)
C7 H7 0.9500
C8 C9 1.399(4)
C8 H8 0.9500
C9 C10 1.389(4)
C9 H9 0.9500
C10 C11 1.388(4)
C10 H10 0.9500
C12 C13 1.501(4)
C12 H12A 0.9900
C12 H12B 0.9900
C13 C14 1.401(4)
C14 C15 1.397(4)
C14 H14 0.9500
C15 C16 1.394(4)
C16 C17 1.375(4)
C16 H16 0.9500
C17 C18 1.512(4)
C18 H18A 0.9900
C18 H18B 0.9900
C19 C20 1.390(4)
C19 C24 1.399(4)
C20 C21 1.392(4)
C20 H20 0.9500
C21 C22 1.389(4)
C21 H21 0.9500
C22 C23 1.380(4)
C22 H22 0.9500
C23 C24 1.406(4)
C23 H23 0.9500
C25 H25A 0.9800
C25 H25B 0.9800
C25 H25C 0.9800
Cl1 C26 1.756(4)
Cl2 C26 1.755(4)
C26 H26A 0.9900
C26 H26B 0.9900

loop_
_geom_torsion_atom_site_label_1
_geom_torsion_atom_site_label_2
_geom_torsion_atom_site_label_3
_geom_torsion_atom_site_label_4
_geom_torsion
C2 Fe1 Fe2 C5 -177.2(2)
C1 Fe1 Fe2 C5 101.5(2)
S1 Fe1 Fe2 C5 -11.41(17)
S2 Fe1 Fe2 C5 -97.49(18)
C3 Fe1 Fe2 C5 62.6(2)
Ni1 Fe1 Fe2 C5 -60.73(17)
C2 Fe1 Fe2 C4 32.74(15)
C1 Fe1 Fe2 C4 -48.55(15)
S1 Fe1 Fe2 C4 -161.47(11)
S2 Fe1 Fe2 C4 112.44(12)
C3 Fe1 Fe2 C4 -87.46(15)
Ni1 Fe1 Fe2 C4 149.20(11)
C2 Fe1 Fe2 C3 120.20(14)
C1 Fe1 Fe2 C3 38.91(15)
S1 Fe1 Fe2 C3 -74.01(11)
S2 Fe1 Fe2 C3 -160.10(11)
Ni1 Fe1 Fe2 C3 -123.34(11)
C2 Fe1 Fe2 S4 -66.57(10)
C1 Fe1 Fe2 S4 -147.86(11)
S1 Fe1 Fe2 S4 99.21(3)
S2 Fe1 Fe2 S4 13.13(5)
C3 Fe1 Fe2 S4 173.23(11)
Ni1 Fe1 Fe2 S4 49.89(2)
C2 Fe1 Fe2 Ni1 -116.46(10)
C1 Fe1 Fe2 Ni1 162.25(11)
S1 Fe1 Fe2 Ni1 49.32(3)
S2 Fe1 Fe2 Ni1 -36.76(4)
C3 Fe1 Fe2 Ni1 123.34(11)
C5 Fe2 Ni1 N1 -123.36(19)
C4 Fe2 Ni1 N1 0.9(3)
C3 Fe2 Ni1 N1 135.53(18)
S4 Fe2 Ni1 N1 -22.63(16)
Fe1 Fe2 Ni1 N1 87.99(16)
C5 Fe2 Ni1 S4 -100.73(10)
C4 Fe2 Ni1 S4 23.5(2)
C3 Fe2 Ni1 S4 158.16(10)
Fe1 Fe2 Ni1 S4 110.62(3)
C5 Fe2 Ni1 S1 97.92(10)
C4 Fe2 Ni1 S1 -137.8(2)
C3 Fe2 Ni1 S1 -3.18(10)
S4 Fe2 Ni1 S1 -161.35(3)
Fe1 Fe2 Ni1 S1 -50.73(3)
C5 Fe2 Ni1 S3 -12.25(10)
C4 Fe2 Ni1 S3 112.0(2)
C3 Fe2 Ni1 S3 -113.36(10)
S4 Fe2 Ni1 S3 88.48(4)
Fe1 Fe2 Ni1 S3 -160.90(3)
C5 Fe2 Ni1 Fe1 148.65(10)
C4 Fe2 Ni1 Fe1 -87.1(2)
C3 Fe2 Ni1 Fe1 47.54(10)
S4 Fe2 Ni1 Fe1 -110.62(3)
C2 Fe1 Ni1 N1 -91.89(12)
C1 Fe1 Ni1 N1 114.7(4)
S1 Fe1 Ni1 N1 92.15(7)
S2 Fe1 Ni1 N1 3.77(7)
C3 Fe1 Ni1 N1 170.81(10)
Fe2 Fe1 Ni1 N1 -154.68(7)
C2 Fe1 Ni1 S4 9.71(10)
C1 Fe1 Ni1 S4 -143.7(3)
S1 Fe1 Ni1 S4 -166.25(3)
S2 Fe1 Ni1 S4 105.37(3)
C3 Fe1 Ni1 S4 -87.59(8)
Fe2 Fe1 Ni1 S4 -53.07(3)
C2 Fe1 Ni1 S1 175.96(10)
C1 Fe1 Ni1 S1 22.6(3)
S2 Fe1 Ni1 S1 -88.38(3)
C3 Fe1 Ni1 S1 78.66(8)
Fe2 Fe1 Ni1 S1 113.18(3)
C2 Fe1 Ni1 S3 116.60(11)
C1 Fe1 Ni1 S3 -36.8(4)
S1 Fe1 Ni1 S3 -59.36(7)
S2 Fe1 Ni1 S3 -147.74(7)
C3 Fe1 Ni1 S3 19.30(10)
Fe2 Fe1 Ni1 S3 53.82(7)
C2 Fe1 Ni1 Fe2 62.79(10)
C1 Fe1 Ni1 Fe2 -90.6(3)
S1 Fe1 Ni1 Fe2 -113.18(3)
S2 Fe1 Ni1 Fe2 158.44(3)
C3 Fe1 Ni1 Fe2 -34.52(8)
N1 Ni1 S1 C6 -7.56(12)
S4 Ni1 S1 C6 127.18(10)
S3 Ni1 S1 C6 -99.61(10)
Fe2 Ni1 S1 C6 156.96(9)
Fe1 Ni1 S1 C6 101.58(10)
N1 Ni1 S1 Fe1 -109.14(7)
S4 Ni1 S1 Fe1 25.60(6)
S3 Ni1 S1 Fe1 158.81(3)
Fe2 Ni1 S1 Fe1 55.38(3)
C2 Fe1 S1 C6 -108.4(3)
C1 Fe1 S1 C6 88.50(13)
S2 Fe1 S1 C6 -6.68(9)
C3 Fe1 S1 C6 169.48(12)
Ni1 Fe1 S1 C6 -97.65(9)
Fe2 Fe1 S1 C6 -148.90(9)
C2 Fe1 S1 Ni1 -10.8(3)
C1 Fe1 S1 Ni1 -173.85(10)
S2 Fe1 S1 Ni1 90.96(3)
C3 Fe1 S1 Ni1 -92.87(8)
Fe2 Fe1 S1 Ni1 -51.25(2)
C2 Fe1 S2 C11 166.20(13)
C1 Fe1 S2 C11 -102.96(13)
S1 Fe1 S2 C11 7.29(9)
C3 Fe1 S2 C11 -8.9(4)
Ni1 Fe1 S2 C11 62.84(10)
Fe2 Fe1 S2 C11 93.34(10)
C2 Fe1 S2 C12 59.71(13)
C1 Fe1 S2 C12 150.55(13)
S1 Fe1 S2 C12 -99.20(9)
C3 Fe1 S2 C12 -115.3(4)
Ni1 Fe1 S2 C12 -43.65(9)
Fe2 Fe1 S2 C12 -13.15(10)
N1 Ni1 S3 C19 87.61(11)
S4 Ni1 S3 C19 -12.01(9)
S1 Ni1 S3 C19 -168.30(9)
Fe2 Ni1 S3 C19 -70.90(9)
Fe1 Ni1 S3 C19 -118.35(11)
N1 Ni1 S3 C18 -18.38(11)
S4 Ni1 S3 C18 -118.00(10)
S1 Ni1 S3 C18 85.71(10)
Fe2 Ni1 S3 C18 -176.89(9)
Fe1 Ni1 S3 C18 135.66(10)
N1 Ni1 S4 C24 -78.98(12)
S1 Ni1 S4 C24 145.35(10)
S3 Ni1 S4 C24 9.09(10)
Fe2 Ni1 S4 C24 109.83(10)
Fe1 Ni1 S4 C24 166.68(9)
N1 Ni1 S4 Fe2 171.19(6)
S1 Ni1 S4 Fe2 35.52(6)
S3 Ni1 S4 Fe2 -100.75(4)
Fe1 Ni1 S4 Fe2 56.84(3)
C5 Fe2 S4 C24 -0.12(14)
C4 Fe2 S4 C24 98.37(14)
C3 Fe2 S4 C24 -134.7(2)
Ni1 Fe2 S4 C24 -92.37(10)
Fe1 Fe2 S4 C24 -145.53(10)
C5 Fe2 S4 Ni1 92.25(10)
C4 Fe2 S4 Ni1 -169.26(9)
C3 Fe2 S4 Ni1 -42.29(18)
Fe1 Fe2 S4 Ni1 -53.16(2)
S4 Ni1 N1 C17 108.48(19)
S1 Ni1 N1 C17 -94.87(19)
S3 Ni1 N1 C17 14.11(19)
Fe2 Ni1 N1 C17 127.95(18)
Fe1 Ni1 N1 C17 -154.96(17)
S4 Ni1 N1 C13 -74.5(2)
S1 Ni1 N1 C13 82.2(2)
S3 Ni1 N1 C13 -168.8(2)
Fe2 Ni1 N1 C13 -55.0(3)
Fe1 Ni1 N1 C13 22.1(2)
C2 Fe1 C1 O1 30(4)
S1 Fe1 C1 O1 -156(4)
S2 Fe1 C1 O1 -66(4)
C3 Fe1 C1 O1 128(4)
Ni1 Fe1 C1 O1 -176(4)
Fe2 Fe1 C1 O1 103(4)
C1 Fe1 C2 O2 -38(3)
S1 Fe1 C2 O2 157(2)
S2 Fe1 C2 O2 57(3)
C3 Fe1 C2 O2 -124(3)
Ni1 Fe1 C2 O2 148(3)
Fe2 Fe1 C2 O2 -160(3)
C5 Fe2 C3 O3 29.4(8)
C4 Fe2 C3 O3 -68.1(8)
S4 Fe2 C3 O3 165.1(6)
Ni1 Fe2 C3 O3 131.3(7)
Fe1 Fe2 C3 O3 177.5(8)
C5 Fe2 C3 Fe1 -148.13(11)
C4 Fe2 C3 Fe1 114.35(11)
S4 Fe2 C3 Fe1 -12.5(2)
Ni1 Fe2 C3 Fe1 -46.22(7)
C2 Fe1 C3 O3 123.5(3)
C1 Fe1 C3 O3 33.7(3)
S1 Fe1 C3 O3 -78.0(3)
S2 Fe1 C3 O3 -61.5(5)
Ni1 Fe1 C3 O3 -133.7(3)
Fe2 Fe1 C3 O3 -179.0(3)
C2 Fe1 C3 Fe2 -57.56(13)
C1 Fe1 C3 Fe2 -147.29(13)
S1 Fe1 C3 Fe2 100.97(9)
S2 Fe1 C3 Fe2 117.5(3)
Ni1 Fe1 C3 Fe2 45.28(8)
C5 Fe2 C4 O4 99(5)
C3 Fe2 C4 O4 -160(5)
S4 Fe2 C4 O4 -6(5)
Ni1 Fe2 C4 O4 -26(5)
Fe1 Fe2 C4 O4 -98(5)
C4 Fe2 C5 O5 73(4)
C3 Fe2 C5 O5 -28(4)
S4 Fe2 C5 O5 175(4)
Ni1 Fe2 C5 O5 -129(4)
Fe1 Fe2 C5 O5 -80(4)
Ni1 S1 C6 C7 113.3(2)
Fe1 S1 C6 C7 -177.2(2)
Ni1 S1 C6 C11 -64.8(2)
Fe1 S1 C6 C11 4.8(2)
C11 C6 C7 C8 0.1(4)
S1 C6 C7 C8 -178.0(2)
C6 C7 C8 C9 -1.2(4)
C7 C8 C9 C10 0.6(4)
C8 C9 C10 C11 1.0(4)
C9 C10 C11 C6 -2.1(4)
C9 C10 C11 S2 176.2(2)
C7 C6 C11 C10 1.5(4)
S1 C6 C11 C10 179.6(2)
C7 C6 C11 S2 -176.7(2)
S1 C6 C11 S2 1.3(3)
C12 S2 C11 C10 -74.2(2)
Fe1 S2 C11 C10 175.0(2)
C12 S2 C11 C6 104.1(2)
Fe1 S2 C11 C6 -6.7(2)
C11 S2 C12 C13 -20.8(2)
Fe1 S2 C12 C13 89.6(2)
C17 N1 C13 C14 2.1(4)
Ni1 N1 C13 C14 -175.00(19)
C17 N1 C13 C12 -177.3(2)
Ni1 N1 C13 C12 5.6(3)
S2 C12 C13 N1 -65.5(3)
S2 C12 C13 C14 115.1(2)
N1 C13 C14 C15 -1.0(4)
C12 C13 C14 C15 178.4(2)
C25 O6 C15 C16 174.2(2)
C25 O6 C15 C14 -5.7(4)
C13 C14 C15 O6 179.2(2)
C13 C14 C15 C16 -0.7(4)
O6 C15 C16 C17 -178.6(2)
C14 C15 C16 C17 1.3(4)
C13 N1 C17 C16 -1.4(4)
Ni1 N1 C17 C16 175.8(2)
C13 N1 C17 C18 -178.6(2)
Ni1 N1 C17 C18 -1.3(3)
C15 C16 C17 N1 -0.2(4)
C15 C16 C17 C18 176.9(2)
N1 C17 C18 S3 -17.1(3)
C16 C17 C18 S3 165.6(2)
C19 S3 C18 C17 -78.5(2)
Ni1 S3 C18 C17 23.3(2)
C18 S3 C19 C20 -69.1(2)
Ni1 S3 C19 C20 -168.7(2)
C18 S3 C19 C24 112.9(2)
Ni1 S3 C19 C24 13.3(2)
C24 C19 C20 C21 -0.2(4)
S3 C19 C20 C21 -178.1(2)
C19 C20 C21 C22 0.5(4)
C20 C21 C22 C23 -0.1(5)
C21 C22 C23 C24 -0.7(5)
C20 C19 C24 C23 -0.5(4)
S3 C19 C24 C23 177.4(2)
C20 C19 C24 S4 174.4(2)
S3 C19 C24 S4 -7.6(3)
C22 C23 C24 C19 1.0(4)
C22 C23 C24 S4 -174.3(2)
Ni1 S4 C24 C19 -3.1(3)
Fe2 S4 C24 C19 66.0(3)
Ni1 S4 C24 C23 171.9(2)
Fe2 S4 C24 C23 -119.0(2)
